data_8105299
loop_
_publ_author_name
'Chong, Yan Yi'
'Mark-Lee, Wun Fui'
'Ahmad, Ishak'
'Kassim, Mohammad B.'

_publ_section_title
;
 Crystal structure of
 1-[3-(trifluoromethyl)cinnamoyl]-3-(pyridin-2-yl-\kN)pyrazole-\k2
 N-bis(2-phenylpyridinato-k2 C,N)iridium(III) hexafluorophosphate complex,
 [C40H28F3IrN5O]PF6
;
_journal_issue 4
_journal_name_full 'Zeitschrift f\"ur Kristallographie - New Crystal Structures'
_journal_page_first 825
_journal_page_last 829
_journal_paper_doi 10.1515/ncrs-2020-0029
_journal_volume 235
_journal_year 2020
_chemical_formula_moiety 'C40 H28 F3 Ir N5 O,F6 P'
_chemical_formula_sum 'C40 H28 F9 Ir N5 O P'
_chemical_formula_weight 988.86
_chemical_name_systematic
;
1-[3-(trifluoromethyl)cinnamoyl]-3-(pyridin-2-yl-<i>kN</i>)pyrazole-
<i>kN^2^</i>-bis(2-phenylpyridinato-<i>k^2^C,N</i>)iridium(III)
;
_space_group_crystal_system monoclinic
_space_group_IT_number 14
_space_group_name_Hall '-P 2ybc'
_space_group_name_H-M_alt 'P 1 21/c 1'
_atom_sites_solution_hydrogens geom
_cell_angle_alpha 90
_cell_angle_beta 96.937(3)
_cell_angle_gamma 90
_cell_formula_units_Z 4
_cell_length_a 20.2282(19)
_cell_length_b 14.5095(11)
_cell_length_c 12.6091(10)
_cell_measurement_reflns_used 9234
_cell_measurement_temperature 107
_cell_measurement_theta_max 28.3
_cell_measurement_theta_min 3.0
_cell_volume 3673.7(5)
_computing_cell_refinement 'SAINT (Bruker, 2016)'
_computing_data_collection 'APEX3 (Bruker, 2016)'
_computing_data_reduction 'SAINT (Bruker, 2016)'
_computing_molecular_graphics 'OLEX2(Dolomanov et al., 2009)'
_computing_publication_material
;
SHELXTL (Sheldrick, 2008), PLATON (Spek, 2009), OLEX2 (Dolomanov et al., 2009)
;
_computing_structure_refinement
;
SHELXL (Sheldrick, 2015), shelXle(H\"ubschle et. al, 2011)
;
_computing_structure_solution 'SHELXT (Sheldrick, 2015)'
_diffrn_ambient_temperature 107(2)
_diffrn_measured_fraction_theta_full 0.999
_diffrn_measured_fraction_theta_max 0.995
_diffrn_measurement_device_type 'Bruker D8 QUEST PHOTON 100'
_diffrn_measurement_method '\f and \w scans'
_diffrn_radiation_type MoK\a
_diffrn_radiation_wavelength 0.71073
_diffrn_reflns_av_R_equivalents 0.1821
_diffrn_reflns_av_unetI/netI 0.0745
_diffrn_reflns_Laue_measured_fraction_full 0.999
_diffrn_reflns_Laue_measured_fraction_max 0.995
_diffrn_reflns_limit_h_max 27
_diffrn_reflns_limit_h_min -27
_diffrn_reflns_limit_k_max 19
_diffrn_reflns_limit_k_min -19
_diffrn_reflns_limit_l_max 16
_diffrn_reflns_limit_l_min -16
_diffrn_reflns_number 112848
_diffrn_reflns_point_group_measured_fraction_full 0.999
_diffrn_reflns_point_group_measured_fraction_max 0.995
_diffrn_reflns_theta_full 25.242
_diffrn_reflns_theta_max 28.338
_diffrn_reflns_theta_min 2.985
_diffrn_source 'Incoatec Microfocus'
_exptl_absorpt_coefficient_mu 3.765
_exptl_absorpt_correction_T_max 0.6768
_exptl_absorpt_correction_T_min 0.4327
_exptl_absorpt_correction_type multi-scan
_exptl_absorpt_process_details SADABS
_exptl_crystal_colour Orange
_exptl_crystal_colour_primary orange
_exptl_crystal_density_diffrn 1.788
_exptl_crystal_density_meas .
_exptl_crystal_density_method 'not measured'
_exptl_crystal_description Plate
_exptl_crystal_F_000 1936
_exptl_crystal_size_max 0.300
_exptl_crystal_size_mid 0.180
_exptl_crystal_size_min 0.110
_refine_diff_density_max 1.880
_refine_diff_density_min -2.064
_refine_diff_density_rms 0.184
_refine_ls_abs_structure_details
;
 Flack x determined using 2218 quotients [(I+)-(I-)]/[(I+)+(I-)]
(Parsons, Flack and Wagner, Acta Cryst. B69 (2013) 249-259).
;
_refine_ls_extinction_coef .
_refine_ls_extinction_method none
_refine_ls_goodness_of_fit_ref 1.020
_refine_ls_hydrogen_treatment constr
_refine_ls_matrix_type full
_refine_ls_number_parameters 496
_refine_ls_number_reflns 9126
_refine_ls_number_restraints 18
_refine_ls_restrained_S_all 16.352
_refine_ls_R_factor_all 0.0758
_refine_ls_R_factor_gt 0.0498
_refine_ls_shift/su_max 0.002
_refine_ls_shift/su_mean 0.000
_refine_ls_structure_factor_coef Fsqd
_refine_ls_weighting_details 'w=1/[\s^2^(Fo^2^)+(0.0484P)^2^+17.7470P] where P=(Fo^2^+2Fc^2^)/3'
_refine_ls_weighting_scheme calc
_refine_ls_wR_factor_gt 0.1111
_refine_ls_wR_factor_ref 0.1250
_reflns_Friedel_coverage 0.000
_reflns_Friedel_fraction_full .
_reflns_Friedel_fraction_max .
_reflns_number_gt 6926
_reflns_number_total 9126
_reflns_threshold_expression 'I > 2\s(I)'
_cod_data_source_file suppl_ncrs-2020-0029_suppl.cif
_cod_data_source_block b_17052018
_cod_depositor_comments
;
The following automatic conversions were performed:

data item '_exptl_crystal_colour_primary' value 'Orange' was changed
to 'orange' in accordance with the built-in table derived from the
CIF Core dictionary named 'cif_core.dic' version 2.4.5 last updated
on 2014-11-21.

Automatic conversion script
Id: cif_fix_values 8738 2021-04-28 16:35:53Z antanas 
;
_cod_original_sg_symbol_H-M 'P 21/c'
_cod_database_code 8105299
_shelx_space_group_comment
;
The symmetry employed for this shelxl refinement is uniquely defined
by the following loop, which should always be used as a source of
symmetry information in preference to the above space-group names.
They are only intended as comments.
;
_shelx_estimated_absorpt_t_max 0.682
_shelx_estimated_absorpt_t_min 0.398

loop_
_space_group_symop_operation_xyz
'x, y, z'
'-x, y+1/2, -z+1/2'
'-x, -y, -z'
'x, -y-1/2, z-1/2'

loop_
_atom_site_label
_atom_site_type_symbol
_atom_site_fract_x
_atom_site_fract_y
_atom_site_fract_z
_atom_site_U_iso_or_equiv
_atom_site_adp_type
_atom_site_occupancy
_atom_site_site_symmetry_order
_atom_site_calc_flag
_atom_site_refinement_flags_posn
_atom_site_refinement_flags_adp
_atom_site_refinement_flags_occupancy
_atom_site_disorder_assembly
_atom_site_disorder_group
Ir1 Ir 0.22452(2) 0.42037(2) 0.46589(2) 0.02025(8) Uani 1 1 d . . . . .
P1 P 0.10114(10) 0.78265(12) 0.43177(14) 0.0346(4) Uani 1 1 d D . . . .
F1 F 0.4711(3) 0.5441(4) -0.1143(4) 0.0725(11) Uani 1 1 d D . . . .
F2 F 0.5112(2) 0.6570(4) -0.0172(4) 0.0638(10) Uani 1 1 d D . . . .
F3 F 0.4420(3) 0.6840(4) -0.1540(4) 0.0725(11) Uani 1 1 d D . . . .
F4 F 0.1493(2) 0.7922(4) 0.5429(4) 0.0638(10) Uani 1 1 d D . . . .
F5 F 0.1008(3) 0.8932(3) 0.4195(4) 0.0665(10) Uani 1 1 d D . . . .
F6 F 0.0532(3) 0.7725(3) 0.3191(4) 0.0665(10) Uani 1 1 d D . . . .
F7 F 0.1022(2) 0.6740(3) 0.4440(4) 0.0509(11) Uani 1 1 d . . . . .
F8 F 0.1649(3) 0.7771(4) 0.3704(4) 0.0704(16) Uani 1 1 d . . . . .
F9 F 0.0364(3) 0.7871(5) 0.4928(4) 0.0777(18) Uani 1 1 d . . . . .
O1 O 0.4095(2) 0.6461(4) 0.5037(4) 0.0459(12) Uani 1 1 d . . . . .
N1 N 0.1617(2) 0.4429(3) 0.3292(4) 0.0225(10) Uani 1 1 d . . . . .
N2 N 0.2915(2) 0.3892(4) 0.5963(4) 0.0260(10) Uani 1 1 d . . . . .
N3 N 0.1432(2) 0.4576(3) 0.5522(4) 0.0232(10) Uani 1 1 d . . . . .
N4 N 0.2473(2) 0.5635(3) 0.5201(4) 0.0231(10) Uani 1 1 d . . . . .
N5 N 0.3060(3) 0.6123(4) 0.5394(4) 0.0273(11) Uani 1 1 d . . . . .
C1 C 0.1477(3) 0.5262(5) 0.2859(5) 0.0294(13) Uani 1 1 d . . . . .
H1 H 0.167010 0.579251 0.321376 0.035 Uiso 1 1 calc R U . . .
C2 C 0.1057(3) 0.5376(6) 0.1906(5) 0.0389(16) Uani 1 1 d . . . . .
H2 H 0.096323 0.597160 0.161165 0.047 Uiso 1 1 calc R U . . .
C3 C 0.0784(3) 0.4599(6) 0.1407(5) 0.0435(18) Uani 1 1 d . . . . .
H3 H 0.050881 0.465149 0.074322 0.052 Uiso 1 1 calc R U . . .
C4 C 0.0906(3) 0.3745(5) 0.1863(5) 0.0388(16) Uani 1 1 d . . . . .
H4 H 0.070655 0.321279 0.152202 0.047 Uiso 1 1 calc R U . . .
C5 C 0.1319(3) 0.3659(4) 0.2817(5) 0.0280(13) Uani 1 1 d . . . . .
C6 C 0.1484(3) 0.2813(4) 0.3409(5) 0.0305(14) Uani 1 1 d . . . . .
C7 C 0.1947(3) 0.2910(4) 0.4335(5) 0.0268(12) Uani 1 1 d . . . . .
C8 C 0.2114(4) 0.2122(4) 0.4949(6) 0.0365(15) Uani 1 1 d . . . . .
H8 H 0.242767 0.216636 0.557168 0.044 Uiso 1 1 calc R U . . .
C9 C 0.1827(4) 0.1275(5) 0.4657(7) 0.0445(18) Uani 1 1 d . . . . .
H9 H 0.194787 0.074523 0.507914 0.053 Uiso 1 1 calc R U . . .
C10 C 0.1368(4) 0.1197(5) 0.3760(7) 0.051(2) Uani 1 1 d . . . . .
H10 H 0.117098 0.061644 0.356780 0.061 Uiso 1 1 calc R U . . .
C11 C 0.1196(4) 0.1961(5) 0.3144(6) 0.0412(17) Uani 1 1 d . . . . .
H11 H 0.087688 0.190632 0.253001 0.049 Uiso 1 1 calc R U . . .
C12 C 0.2755(3) 0.3808(5) 0.6968(5) 0.0325(14) Uani 1 1 d . . . . .
H12 H 0.230190 0.386402 0.708716 0.039 Uiso 1 1 calc R U . . .
C13 C 0.3228(4) 0.3645(5) 0.7822(5) 0.0387(16) Uani 1 1 d . . . . .
H13 H 0.310367 0.358296 0.852184 0.046 Uiso 1 1 calc R U . . .
C14 C 0.3886(4) 0.3572(6) 0.7648(6) 0.0487(19) Uani 1 1 d . . . . .
H14 H 0.422329 0.346798 0.822753 0.058 Uiso 1 1 calc R U . . .
C15 C 0.4045(4) 0.3651(6) 0.6619(6) 0.0476(19) Uani 1 1 d . . . . .
H15 H 0.449641 0.360014 0.648718 0.057 Uiso 1 1 calc R U . . .
C16 C 0.3553(3) 0.3805(4) 0.5780(5) 0.0315(14) Uani 1 1 d . . . . .
C17 C 0.3651(3) 0.3856(5) 0.4643(5) 0.0327(14) Uani 1 1 d . . . . .
C18 C 0.3059(3) 0.3957(4) 0.3930(5) 0.0256(12) Uani 1 1 d . . . . .
C19 C 0.3113(4) 0.3906(4) 0.2832(5) 0.0326(14) Uani 1 1 d . . . . .
H19 H 0.272104 0.393484 0.233446 0.039 Uiso 1 1 calc R U . . .
C20 C 0.3726(4) 0.3813(5) 0.2461(6) 0.0452(18) Uani 1 1 d . . . . .
H20 H 0.375261 0.378041 0.171542 0.054 Uiso 1 1 calc R U . . .
C21 C 0.4304(4) 0.3769(6) 0.3182(7) 0.053(2) Uani 1 1 d . . . . .
H21 H 0.472531 0.373867 0.292291 0.064 Uiso 1 1 calc R U . . .
C22 C 0.4271(4) 0.3769(6) 0.4260(7) 0.0485(19) Uani 1 1 d . . . . .
H22 H 0.466570 0.371002 0.474653 0.058 Uiso 1 1 calc R U . . .
C23 C 0.0857(3) 0.4111(4) 0.5534(5) 0.0248(12) Uani 1 1 d . . . . .
H23 H 0.079891 0.354648 0.515373 0.030 Uiso 1 1 calc R U . . .
C24 C 0.0349(3) 0.4422(5) 0.6077(5) 0.0342(15) Uani 1 1 d . . . . .
H24 H -0.004850 0.407261 0.607790 0.041 Uiso 1 1 calc R U . . .
C25 C 0.0425(3) 0.5248(5) 0.6618(5) 0.0361(15) Uani 1 1 d . . . . .
H25 H 0.007766 0.547742 0.698943 0.043 Uiso 1 1 calc R U . . .
C26 C 0.1008(3) 0.5739(5) 0.6618(5) 0.0320(14) Uani 1 1 d . . . . .
H26 H 0.106896 0.630743 0.699077 0.038 Uiso 1 1 calc R U . . .
C27 C 0.1502(3) 0.5393(4) 0.6068(4) 0.0247(12) Uani 1 1 d . . . . .
C28 C 0.2125(3) 0.5862(4) 0.5992(5) 0.0246(12) Uani 1 1 d . . . . .
C29 C 0.2475(3) 0.6510(4) 0.6686(5) 0.0317(14) Uani 1 1 d . . . . .
H29 H 0.232979 0.679306 0.729698 0.038 Uiso 1 1 calc R U . . .
C30 C 0.3062(3) 0.6640(4) 0.6293(5) 0.0345(14) Uani 1 1 d . . . . .
H30 H 0.341533 0.702626 0.659435 0.041 Uiso 1 1 calc R U . . .
C31 C 0.3547(3) 0.6205(4) 0.4665(5) 0.0313(14) Uani 1 1 d . . . . .
C32 C 0.3323(3) 0.6062(4) 0.3529(5) 0.0319(14) Uani 1 1 d . . . . .
H32 H 0.287208 0.590623 0.330190 0.038 Uiso 1 1 calc R U . . .
C33 C 0.3752(3) 0.6149(4) 0.2821(5) 0.0319(13) Uani 1 1 d . . . . .
H33 H 0.420118 0.627154 0.309571 0.038 Uiso 1 1 calc R U . . .
C34 C 0.3606(3) 0.6077(4) 0.1661(5) 0.0303(13) Uani 1 1 d . . . . .
C35 C 0.4135(3) 0.6175(5) 0.1033(5) 0.0347(14) Uani 1 1 d . . . . .
H35 H 0.457633 0.626638 0.136739 0.042 Uiso 1 1 calc R U . . .
C36 C 0.4009(3) 0.6139(5) -0.0062(5) 0.0352(14) Uani 1 1 d . . . . .
C37 C 0.3378(4) 0.5999(5) -0.0565(6) 0.0411(16) Uani 1 1 d . . . . .
H37 H 0.330251 0.596262 -0.132188 0.049 Uiso 1 1 calc R U . . .
C38 C 0.2852(4) 0.5913(5) 0.0030(7) 0.0440(17) Uani 1 1 d . . . . .
H38 H 0.241244 0.583123 -0.031720 0.053 Uiso 1 1 calc R U . . .
C39 C 0.2966(3) 0.5945(5) 0.1137(6) 0.0348(15) Uani 1 1 d . . . . .
H39 H 0.260253 0.587542 0.154236 0.042 Uiso 1 1 calc R U . . .
C40 C 0.4571(4) 0.6230(5) -0.0728(6) 0.0429(17) Uani 1 1 d . . . . .

loop_
_atom_site_aniso_label
_atom_site_aniso_U_11
_atom_site_aniso_U_22
_atom_site_aniso_U_33
_atom_site_aniso_U_23
_atom_site_aniso_U_13
_atom_site_aniso_U_12
Ir1 0.01909(12) 0.02125(12) 0.02100(12) -0.00113(9) 0.00487(7) 0.00018(9)
P1 0.0441(10) 0.0308(9) 0.0287(8) 0.0051(7) 0.0035(7) 0.0018(7)
F1 0.083(3) 0.068(2) 0.075(3) 0.017(2) 0.042(2) 0.019(2)
F2 0.053(2) 0.097(3) 0.0406(17) -0.0002(18) 0.0027(15) -0.0060(19)
F3 0.083(3) 0.068(2) 0.075(3) 0.017(2) 0.042(2) 0.019(2)
F4 0.053(2) 0.097(3) 0.0406(17) -0.0002(18) 0.0027(15) -0.0060(19)
F5 0.097(3) 0.0431(18) 0.053(2) 0.0085(16) -0.0173(19) -0.0042(18)
F6 0.097(3) 0.0431(18) 0.053(2) 0.0085(16) -0.0173(19) -0.0042(18)
F7 0.056(3) 0.035(2) 0.059(3) 0.013(2) -0.006(2) -0.003(2)
F8 0.053(3) 0.116(5) 0.046(3) -0.004(3) 0.018(2) -0.024(3)
F9 0.053(3) 0.129(5) 0.052(3) 0.005(3) 0.014(2) 0.037(3)
O1 0.026(3) 0.061(3) 0.051(3) -0.004(3) 0.005(2) -0.011(2)
N1 0.016(2) 0.031(3) 0.022(2) -0.0019(19) 0.0084(18) 0.0039(19)
N2 0.022(3) 0.029(2) 0.026(2) 0.001(2) 0.001(2) -0.001(2)
N3 0.021(2) 0.028(2) 0.020(2) 0.004(2) 0.0021(18) 0.003(2)
N4 0.019(2) 0.025(2) 0.024(2) 0.0009(19) 0.0014(18) 0.0002(19)
N5 0.024(3) 0.029(3) 0.030(3) -0.002(2) 0.004(2) -0.003(2)
C1 0.023(3) 0.037(3) 0.029(3) 0.008(3) 0.005(2) 0.002(3)
C2 0.029(3) 0.052(4) 0.035(4) 0.011(3) 0.004(3) 0.002(3)
C3 0.028(4) 0.076(5) 0.027(3) 0.006(4) 0.003(3) 0.010(4)
C4 0.029(4) 0.057(5) 0.031(3) -0.012(3) 0.005(3) -0.005(3)
C5 0.023(3) 0.035(3) 0.026(3) -0.009(3) 0.003(2) -0.004(2)
C6 0.031(3) 0.035(3) 0.028(3) -0.010(3) 0.012(3) -0.005(3)
C7 0.027(3) 0.022(3) 0.033(3) -0.005(2) 0.012(2) 0.001(2)
C8 0.043(4) 0.028(3) 0.041(4) 0.002(3) 0.016(3) 0.006(3)
C9 0.059(5) 0.023(3) 0.056(5) 0.000(3) 0.026(4) 0.004(3)
C10 0.065(5) 0.030(4) 0.062(5) -0.016(4) 0.029(4) -0.019(4)
C11 0.052(5) 0.038(4) 0.036(4) -0.012(3) 0.016(3) -0.014(3)
C12 0.035(4) 0.036(3) 0.027(3) 0.008(3) 0.005(3) -0.002(3)
C13 0.041(4) 0.043(4) 0.031(3) 0.010(3) 0.003(3) -0.003(3)
C14 0.035(4) 0.067(5) 0.041(4) 0.012(4) -0.012(3) -0.001(4)
C15 0.025(4) 0.065(5) 0.052(4) 0.010(4) 0.001(3) 0.007(3)
C16 0.023(3) 0.031(3) 0.039(4) 0.003(3) 0.000(3) 0.003(3)
C17 0.026(3) 0.034(3) 0.039(4) 0.003(3) 0.009(3) 0.002(3)
C18 0.028(3) 0.022(3) 0.030(3) -0.001(2) 0.015(2) 0.004(2)
C19 0.039(4) 0.031(3) 0.031(3) -0.004(3) 0.018(3) 0.002(3)
C20 0.059(5) 0.038(4) 0.044(4) 0.008(3) 0.028(4) 0.009(4)
C21 0.039(4) 0.069(5) 0.057(5) 0.011(4) 0.031(4) 0.014(4)
C22 0.027(4) 0.063(5) 0.058(5) 0.009(4) 0.014(3) 0.010(3)
C23 0.024(3) 0.027(3) 0.024(3) 0.004(2) 0.003(2) 0.001(2)
C24 0.016(3) 0.054(4) 0.034(3) 0.010(3) 0.006(2) 0.003(3)
C25 0.026(3) 0.047(4) 0.038(4) 0.007(3) 0.014(3) 0.013(3)
C26 0.031(3) 0.041(4) 0.026(3) -0.003(3) 0.009(2) 0.009(3)
C27 0.026(3) 0.028(3) 0.019(3) -0.001(2) -0.002(2) 0.005(2)
C28 0.028(3) 0.023(3) 0.022(3) 0.000(2) -0.001(2) 0.007(2)
C29 0.037(4) 0.031(3) 0.027(3) -0.006(3) 0.005(3) 0.001(3)
C30 0.037(4) 0.028(3) 0.036(3) -0.006(3) -0.003(3) -0.003(3)
C31 0.026(3) 0.032(3) 0.036(3) 0.001(3) 0.006(3) -0.007(3)
C32 0.027(3) 0.026(3) 0.042(4) 0.003(3) 0.006(3) -0.003(2)
C33 0.025(3) 0.032(3) 0.039(3) 0.002(3) 0.005(3) -0.002(3)
C34 0.027(3) 0.027(3) 0.037(3) 0.008(3) 0.008(3) 0.002(2)
C35 0.030(3) 0.036(3) 0.039(4) 0.003(3) 0.005(3) 0.001(3)
C36 0.037(4) 0.035(3) 0.034(3) 0.002(3) 0.007(3) 0.006(3)
C37 0.044(4) 0.043(4) 0.036(4) 0.008(3) 0.004(3) 0.001(3)
C38 0.035(4) 0.049(4) 0.046(4) 0.009(3) -0.001(3) -0.002(3)
C39 0.027(3) 0.040(4) 0.038(4) 0.007(3) 0.005(3) -0.006(3)
C40 0.051(5) 0.047(4) 0.033(4) -0.002(3) 0.014(3) 0.012(4)

loop_
_atom_type_symbol
_atom_type_description
_atom_type_scat_dispersion_real
_atom_type_scat_dispersion_imag
_atom_type_scat_source
C C 0.0033 0.0016 'International Tables Vol C Tables 4.2.6.8 and 6.1.1.4'
H H 0.0000 0.0000 'International Tables Vol C Tables 4.2.6.8 and 6.1.1.4'
N N 0.0061 0.0033 'International Tables Vol C Tables 4.2.6.8 and 6.1.1.4'
O O 0.0106 0.0060 'International Tables Vol C Tables 4.2.6.8 and 6.1.1.4'
F F 0.0171 0.0103 'International Tables Vol C Tables 4.2.6.8 and 6.1.1.4'
P P 0.1023 0.0942 'International Tables Vol C Tables 4.2.6.8 and 6.1.1.4'
Ir Ir -1.4442 7.9887 'International Tables Vol C Tables 4.2.6.8 and 6.1.1.4'

loop_
_geom_angle_atom_site_label_1
_geom_angle_atom_site_label_2
_geom_angle_atom_site_label_3
_geom_angle
_geom_angle_site_symmetry_1
_geom_angle_site_symmetry_3
C7 Ir1 C18 89.0(2) . .
C7 Ir1 N1 80.6(2) . .
C18 Ir1 N1 95.9(2) . .
C7 Ir1 N2 96.4(2) . .
C18 Ir1 N2 80.1(2) . .
N1 Ir1 N2 175.10(19) . .
C7 Ir1 N3 96.3(2) . .
C18 Ir1 N3 174.3(2) . .
N1 Ir1 N3 87.18(17) . .
N2 Ir1 N3 96.99(19) . .
C7 Ir1 N4 171.5(2) . .
C18 Ir1 N4 99.0(2) . .
N1 Ir1 N4 101.24(19) . .
N2 Ir1 N4 82.35(19) . .
N3 Ir1 N4 75.60(19) . .
F8 P1 F7 89.7(3) . .
F8 P1 F9 179.2(3) . .
F7 P1 F9 89.7(3) . .
F8 P1 F5 89.9(3) . .
F7 P1 F5 179.5(3) . .
F9 P1 F5 90.7(3) . .
F8 P1 F4 89.3(3) . .
F7 P1 F4 90.1(3) . .
F9 P1 F4 91.3(3) . .
F5 P1 F4 89.6(3) . .
F8 P1 F6 90.2(3) . .
F7 P1 F6 89.7(2) . .
F9 P1 F6 89.3(3) . .
F5 P1 F6 90.6(2) . .
F4 P1 F6 179.4(3) . .
C1 N1 C5 119.7(5) . .
C1 N1 Ir1 124.6(4) . .
C5 N1 Ir1 115.7(4) . .
C16 N2 C12 119.8(5) . .
C16 N2 Ir1 116.0(4) . .
C12 N2 Ir1 124.2(4) . .
C23 N3 C27 117.7(5) . .
C23 N3 Ir1 126.6(4) . .
C27 N3 Ir1 115.7(4) . .
C28 N4 N5 105.2(5) . .
C28 N4 Ir1 110.8(4) . .
N5 N4 Ir1 132.6(4) . .
C30 N5 N4 110.3(5) . .
C30 N5 C31 123.8(5) . .
N4 N5 C31 125.1(5) . .
N1 C1 C2 122.3(6) . .
N1 C1 H1 118.9 . .
C2 C1 H1 118.9 . .
C3 C2 C1 117.8(7) . .
C3 C2 H2 121.1 . .
C1 C2 H2 121.1 . .
C2 C3 C4 120.3(6) . .
C2 C3 H3 119.8 . .
C4 C3 H3 119.8 . .
C3 C4 C5 120.3(7) . .
C3 C4 H4 119.9 . .
C5 C4 H4 119.9 . .
N1 C5 C4 119.5(6) . .
N1 C5 C6 113.7(5) . .
C4 C5 C6 126.8(6) . .
C11 C6 C7 120.3(6) . .
C11 C6 C5 124.3(6) . .
C7 C6 C5 115.3(5) . .
C8 C7 C6 117.8(6) . .
C8 C7 Ir1 127.4(5) . .
C6 C7 Ir1 114.6(4) . .
C9 C8 C7 120.7(7) . .
C9 C8 H8 119.6 . .
C7 C8 H8 119.6 . .
C10 C9 C8 120.6(7) . .
C10 C9 H9 119.7 . .
C8 C9 H9 119.7 . .
C11 C10 C9 119.8(7) . .
C11 C10 H10 120.1 . .
C9 C10 H10 120.1 . .
C10 C11 C6 120.8(7) . .
C10 C11 H11 119.6 . .
C6 C11 H11 119.6 . .
N2 C12 C13 121.9(6) . .
N2 C12 H12 119.0 . .
C13 C12 H12 119.0 . .
C12 C13 C14 118.9(6) . .
C12 C13 H13 120.6 . .
C14 C13 H13 120.6 . .
C13 C14 C15 118.9(7) . .
C13 C14 H14 120.5 . .
C15 C14 H14 120.5 . .
C14 C15 C16 120.4(7) . .
C14 C15 H15 119.8 . .
C16 C15 H15 119.8 . .
N2 C16 C15 120.1(6) . .
N2 C16 C17 114.0(5) . .
C15 C16 C17 125.8(6) . .
C22 C17 C18 120.9(6) . .
C22 C17 C16 124.1(6) . .
C18 C17 C16 114.9(5) . .
C19 C18 C17 117.4(6) . .
C19 C18 Ir1 128.7(5) . .
C17 C18 Ir1 113.9(4) . .
C20 C19 C18 121.1(7) . .
C20 C19 H19 119.4 . .
C18 C19 H19 119.4 . .
C19 C20 C21 120.0(7) . .
C19 C20 H20 120.0 . .
C21 C20 H20 120.0 . .
C22 C21 C20 120.7(7) . .
C22 C21 H21 119.7 . .
C20 C21 H21 119.7 . .
C21 C22 C17 119.6(7) . .
C21 C22 H22 120.2 . .
C17 C22 H22 120.2 . .
N3 C23 C24 122.7(6) . .
N3 C23 H23 118.7 . .
C24 C23 H23 118.7 . .
C23 C24 C25 119.0(6) . .
C23 C24 H24 120.5 . .
C25 C24 H24 120.5 . .
C24 C25 C26 119.6(6) . .
C24 C25 H25 120.2 . .
C26 C25 H25 120.2 . .
C27 C26 C25 119.0(6) . .
C27 C26 H26 120.5 . .
C25 C26 H26 120.5 . .
N3 C27 C26 122.1(6) . .
N3 C27 C28 114.3(5) . .
C26 C27 C28 123.6(6) . .
N4 C28 C29 111.0(5) . .
N4 C28 C27 118.5(5) . .
C29 C28 C27 130.3(6) . .
C30 C29 C28 105.2(5) . .
C30 C29 H29 127.4 . .
C28 C29 H29 127.4 . .
C29 C30 N5 108.3(6) . .
C29 C30 H30 125.9 . .
N5 C30 H30 125.9 . .
O1 C31 N5 116.5(6) . .
O1 C31 C32 125.8(6) . .
N5 C31 C32 117.4(5) . .
C33 C32 C31 119.7(6) . .
C33 C32 H32 120.1 . .
C31 C32 H32 120.1 . .
C32 C33 C34 126.8(6) . .
C32 C33 H33 116.6 . .
C34 C33 H33 116.6 . .
C39 C34 C35 118.1(6) . .
C39 C34 C33 123.3(6) . .
C35 C34 C33 118.6(6) . .
C36 C35 C34 119.9(6) . .
C36 C35 H35 120.0 . .
C34 C35 H35 120.0 . .
C37 C36 C35 121.2(7) . .
C37 C36 C40 118.8(6) . .
C35 C36 C40 119.9(6) . .
C36 C37 C38 119.9(7) . .
C36 C37 H37 120.0 . .
C38 C37 H37 120.0 . .
C37 C38 C39 119.9(7) . .
C37 C38 H38 120.0 . .
C39 C38 H38 120.0 . .
C38 C39 C34 120.9(7) . .
C38 C39 H39 119.5 . .
C34 C39 H39 119.5 . .
F1 C40 F2 109.5(7) . .
F1 C40 F3 108.0(6) . .
F2 C40 F3 104.7(7) . .
F1 C40 C36 111.3(7) . .
F2 C40 C36 111.8(6) . .
F3 C40 C36 111.3(6) . .

loop_
_geom_bond_atom_site_label_1
_geom_bond_atom_site_label_2
_geom_bond_distance
_geom_bond_site_symmetry_2
Ir1 C7 1.998(6) .
Ir1 C18 2.012(6) .
Ir1 N1 2.040(5) .
Ir1 N2 2.051(5) .
Ir1 N3 2.148(5) .
Ir1 N4 2.217(5) .
P1 F8 1.584(5) .
P1 F7 1.584(4) .
P1 F9 1.598(5) .
P1 F5 1.612(5) .
P1 F4 1.614(5) .
P1 F6 1.627(5) .
F1 C40 1.304(9) .
F2 C40 1.322(9) .
F3 C40 1.360(9) .
O1 C31 1.208(8) .
N1 C1 1.342(8) .
N1 C5 1.373(8) .
N2 C16 1.344(8) .
N2 C12 1.352(8) .
N3 C23 1.346(8) .
N3 C27 1.370(8) .
N4 C28 1.329(8) .
N4 N5 1.379(7) .
N5 C30 1.359(8) .
N5 C31 1.433(8) .
C1 C2 1.395(9) .
C1 H1 0.9500 .
C2 C3 1.375(11) .
C2 H2 0.9500 .
C3 C4 1.375(11) .
C3 H3 0.9500 .
C4 C5 1.385(9) .
C4 H4 0.9500 .
C5 C6 1.455(9) .
C6 C11 1.390(9) .
C6 C7 1.412(9) .
C7 C8 1.399(9) .
C8 C9 1.390(10) .
C8 H8 0.9500 .
C9 C10 1.379(12) .
C9 H9 0.9500 .
C10 C11 1.374(11) .
C10 H10 0.9500 .
C11 H11 0.9500 .
C12 C13 1.371(9) .
C12 H12 0.9500 .
C13 C14 1.379(11) .
C13 H13 0.9500 .
C14 C15 1.379(11) .
C14 H14 0.9500 .
C15 C16 1.381(9) .
C15 H15 0.9500 .
C16 C17 1.473(9) .
C17 C22 1.403(9) .
C17 C18 1.415(9) .
C18 C19 1.404(8) .
C19 C20 1.384(10) .
C19 H19 0.9500 .
C20 C21 1.393(12) .
C20 H20 0.9500 .
C21 C22 1.369(11) .
C21 H21 0.9500 .
C22 H22 0.9500 .
C23 C24 1.378(8) .
C23 H23 0.9500 .
C24 C25 1.379(10) .
C24 H24 0.9500 .
C25 C26 1.379(10) .
C25 H25 0.9500 .
C26 C27 1.377(8) .
C26 H26 0.9500 .
C27 C28 1.445(9) .
C28 C29 1.415(8) .
C29 C30 1.354(9) .
C29 H29 0.9500 .
C30 H30 0.9500 .
C31 C32 1.463(9) .
C32 C33 1.324(9) .
C32 H32 0.9500 .
C33 C34 1.460(9) .
C33 H33 0.9500 .
C34 C39 1.394(9) .
C34 C35 1.413(9) .
C35 C36 1.375(9) .
C35 H35 0.9500 .
C36 C37 1.370(10) .
C36 C40 1.497(10) .
C37 C38 1.380(11) .
C37 H37 0.9500 .
C38 C39 1.387(10) .
C38 H38 0.9500 .
C39 H39 0.9500 .

loop_
_geom_torsion_atom_site_label_1
_geom_torsion_atom_site_label_2
_geom_torsion_atom_site_label_3
_geom_torsion_atom_site_label_4
_geom_torsion
_geom_torsion_site_symmetry_1
_geom_torsion_site_symmetry_2
_geom_torsion_site_symmetry_3
_geom_torsion_site_symmetry_4
C28 N4 N5 C30 -0.1(7) . . . .
Ir1 N4 N5 C30 -138.8(5) . . . .
C28 N4 N5 C31 -170.0(6) . . . .
Ir1 N4 N5 C31 51.3(8) . . . .
C5 N1 C1 C2 -3.0(9) . . . .
Ir1 N1 C1 C2 178.2(5) . . . .
N1 C1 C2 C3 0.0(10) . . . .
C1 C2 C3 C4 2.3(10) . . . .
C2 C3 C4 C5 -1.5(10) . . . .
C1 N1 C5 C4 3.8(8) . . . .
Ir1 N1 C5 C4 -177.4(5) . . . .
C1 N1 C5 C6 -176.3(5) . . . .
Ir1 N1 C5 C6 2.5(6) . . . .
C3 C4 C5 N1 -1.5(9) . . . .
C3 C4 C5 C6 178.5(6) . . . .
N1 C5 C6 C11 173.7(6) . . . .
C4 C5 C6 C11 -6.3(10) . . . .
N1 C5 C6 C7 -3.2(8) . . . .
C4 C5 C6 C7 176.7(6) . . . .
C11 C6 C7 C8 1.6(9) . . . .
C5 C6 C7 C8 178.7(6) . . . .
C11 C6 C7 Ir1 -174.7(5) . . . .
C5 C6 C7 Ir1 2.4(7) . . . .
C6 C7 C8 C9 -0.6(10) . . . .
Ir1 C7 C8 C9 175.2(5) . . . .
C7 C8 C9 C10 -0.4(11) . . . .
C8 C9 C10 C11 0.5(12) . . . .
C9 C10 C11 C6 0.6(11) . . . .
C7 C6 C11 C10 -1.6(10) . . . .
C5 C6 C11 C10 -178.4(7) . . . .
C16 N2 C12 C13 0.7(10) . . . .
Ir1 N2 C12 C13 -176.6(5) . . . .
N2 C12 C13 C14 0.5(11) . . . .
C12 C13 C14 C15 -1.0(12) . . . .
C13 C14 C15 C16 0.2(13) . . . .
C12 N2 C16 C15 -1.5(10) . . . .
Ir1 N2 C16 C15 176.1(6) . . . .
C12 N2 C16 C17 176.5(6) . . . .
Ir1 N2 C16 C17 -6.0(7) . . . .
C14 C15 C16 N2 1.0(12) . . . .
C14 C15 C16 C17 -176.7(7) . . . .
N2 C16 C17 C22 -179.0(7) . . . .
C15 C16 C17 C22 -1.1(12) . . . .
N2 C16 C17 C18 -2.0(8) . . . .
C15 C16 C17 C18 175.8(7) . . . .
C22 C17 C18 C19 4.1(10) . . . .
C16 C17 C18 C19 -173.0(6) . . . .
C22 C17 C18 Ir1 -173.9(6) . . . .
C16 C17 C18 Ir1 9.0(7) . . . .
C17 C18 C19 C20 -3.6(9) . . . .
Ir1 C18 C19 C20 174.0(5) . . . .
C18 C19 C20 C21 0.1(11) . . . .
C19 C20 C21 C22 3.3(13) . . . .
C20 C21 C22 C17 -2.9(13) . . . .
C18 C17 C22 C21 -0.9(12) . . . .
C16 C17 C22 C21 175.9(8) . . . .
C27 N3 C23 C24 -0.6(8) . . . .
Ir1 N3 C23 C24 -177.2(4) . . . .
N3 C23 C24 C25 0.9(9) . . . .
C23 C24 C25 C26 -0.8(10) . . . .
C24 C25 C26 C27 0.4(10) . . . .
C23 N3 C27 C26 0.2(8) . . . .
Ir1 N3 C27 C26 177.1(5) . . . .
C23 N3 C27 C28 -178.4(5) . . . .
Ir1 N3 C27 C28 -1.5(6) . . . .
C25 C26 C27 N3 -0.1(9) . . . .
C25 C26 C27 C28 178.4(6) . . . .
N5 N4 C28 C29 1.3(6) . . . .
Ir1 N4 C28 C29 150.0(4) . . . .
N5 N4 C28 C27 -174.5(5) . . . .
Ir1 N4 C28 C27 -25.8(6) . . . .
N3 C27 C28 N4 19.1(7) . . . .
C26 C27 C28 N4 -159.4(6) . . . .
N3 C27 C28 C29 -155.7(6) . . . .
C26 C27 C28 C29 25.8(10) . . . .
N4 C28 C29 C30 -1.9(7) . . . .
C27 C28 C29 C30 173.2(6) . . . .
C28 C29 C30 N5 1.8(7) . . . .
N4 N5 C30 C29 -1.1(7) . . . .
C31 N5 C30 C29 168.9(6) . . . .
C30 N5 C31 O1 28.6(9) . . . .
N4 N5 C31 O1 -162.8(6) . . . .
C30 N5 C31 C32 -145.5(6) . . . .
N4 N5 C31 C32 23.0(9) . . . .
O1 C31 C32 C33 5.1(11) . . . .
N5 C31 C32 C33 178.6(6) . . . .
C31 C32 C33 C34 -176.6(6) . . . .
C32 C33 C34 C39 3.2(11) . . . .
C32 C33 C34 C35 -178.9(7) . . . .
C39 C34 C35 C36 0.0(10) . . . .
C33 C34 C35 C36 -178.0(6) . . . .
C34 C35 C36 C37 -0.6(11) . . . .
C34 C35 C36 C40 -179.2(6) . . . .
C35 C36 C37 C38 1.4(11) . . . .
C40 C36 C37 C38 180.0(7) . . . .
C36 C37 C38 C39 -1.5(11) . . . .
C37 C38 C39 C34 0.9(11) . . . .
C35 C34 C39 C38 -0.1(10) . . . .
C33 C34 C39 C38 177.8(6) . . . .
C37 C36 C40 F1 -71.8(9) . . . .
C35 C36 C40 F1 106.8(8) . . . .
C37 C36 C40 F2 165.3(7) . . . .
C35 C36 C40 F2 -16.1(10) . . . .
C37 C36 C40 F3 48.6(9) . . . .
C35 C36 C40 F3 -132.7(7) . . . .
